data_7214603
loop_
_publ_author_name
'Shida, Toshihide'
'Mutai, Toshiki'
'Araki, Koji'

_publ_section_title
;
 Sterically induced polymorphism: ON--OFF control of excited-state
 intramolecular proton transfer (ESIPT) luminescence of
 1-methyl-2-(2&#x2032;-hydroxyphenyl)benzimidazole
;
_journal_issue 47
_journal_name_full CrystEngComm
_journal_page_first 10179
_journal_paper_doi 10.1039/c3ce41742e
_journal_volume 15
_journal_year 2013
_chemical_formula_moiety 'C17 H18 N2 O'
_chemical_formula_sum 'C17 H18 N2 O'
_chemical_formula_weight 266.33
_chemical_name_systematic
;
?
;
_space_group_IT_number 148
_symmetry_cell_setting rhombohedral
_symmetry_space_group_name_Hall '-R 3'
_symmetry_space_group_name_H-M 'R -3 :H'
_atom_sites_solution_hydrogens geom
_atom_sites_solution_primary direct
_atom_sites_solution_secondary difmap
_audit_creation_method SHELXL-97
_cell_angle_alpha 90.00
_cell_angle_beta 90.00
_cell_angle_gamma 120.00
_cell_formula_units_Z 18
_cell_length_a 21.216(1)
_cell_length_b 21.216
_cell_length_c 17.221(1)
_cell_measurement_reflns_used 21369
_cell_measurement_temperature 298(2)
_cell_measurement_theta_max 73.52
_cell_measurement_theta_min 3.52
_cell_volume 6713.0(5)
_computing_cell_refinement Scalepack
_computing_data_collection 'MacScience Xpress'
_computing_data_reduction 'Denzo and Scalepack'
_computing_molecular_graphics maXus
_computing_structure_refinement 'SHELXL-97 (Sheldrick, 1997)'
_computing_structure_solution 'SHELXS-97 (Sheldrick, 1990)'
_diffrn_ambient_temperature 298(2)
_diffrn_measured_fraction_theta_full 1.000
_diffrn_measured_fraction_theta_max 0.987
_diffrn_measurement_device_type 'MacScience DIPLabo'
_diffrn_measurement_method IP
_diffrn_radiation_monochromator graphite
_diffrn_radiation_source 'fine-focus sealed tube'
_diffrn_radiation_type CuK\a
_diffrn_radiation_wavelength 1.54184
_diffrn_reflns_av_R_equivalents 0.055
_diffrn_reflns_av_sigmaI/netI 0.0295
_diffrn_reflns_limit_h_max 26
_diffrn_reflns_limit_h_min -26
_diffrn_reflns_limit_k_max 22
_diffrn_reflns_limit_k_min -22
_diffrn_reflns_limit_l_max 17
_diffrn_reflns_limit_l_min -20
_diffrn_reflns_number 21369
_diffrn_reflns_theta_full 67.44
_diffrn_reflns_theta_max 73.52
_diffrn_reflns_theta_min 3.52
_diffrn_standards_decay_% NONE
_diffrn_standards_interval_count NONE
_diffrn_standards_interval_time NONE
_diffrn_standards_number NONE
_exptl_absorpt_coefficient_mu 0.587
_exptl_absorpt_correction_T_max 0.8902
_exptl_absorpt_correction_T_min 0.8366
_exptl_absorpt_correction_type integration
_exptl_absorpt_process_details 'abscor (MacScience Co. Ltd., 2000)'
_exptl_crystal_colour colorless
_exptl_crystal_density_diffrn 1.186
_exptl_crystal_density_method 'not measured'
_exptl_crystal_description prism
_exptl_crystal_F_000 2556
_exptl_crystal_size_max 0.37
_exptl_crystal_size_mid 0.22
_exptl_crystal_size_min 0.19
_refine_diff_density_max 0.185
_refine_diff_density_min -0.319
_refine_diff_density_rms 0.073
_refine_ls_extinction_method none
_refine_ls_goodness_of_fit_ref 1.106
_refine_ls_hydrogen_treatment constr
_refine_ls_matrix_type full
_refine_ls_number_parameters 185
_refine_ls_number_reflns 2958
_refine_ls_number_restraints 0
_refine_ls_restrained_S_all 1.106
_refine_ls_R_factor_all 0.0687
_refine_ls_R_factor_gt 0.0624
_refine_ls_shift/su_max 0.000
_refine_ls_shift/su_mean 0.000
_refine_ls_structure_factor_coef Fsqd
_refine_ls_weighting_details 'calc w=1/[\s^2^(Fo^2^)+(0.0627P)^2^+6.2483P] where P=(Fo^2^+2Fc^2^)/3'
_refine_ls_weighting_scheme calc
_refine_ls_wR_factor_gt 0.1459
_refine_ls_wR_factor_ref 0.1504
_reflns_number_gt 2648
_reflns_number_total 2958
_reflns_threshold_expression >2sigma(I)
_cod_data_source_file c3ce41742e.txt
_cod_data_source_block tBuHBI
_cod_original_sg_symbol_H-M R-3
_cod_database_code 7214603

loop_
_symmetry_equiv_pos_as_xyz
'x, y, z'
'-y, x-y, z'
'-x+y, -x, z'
'x+2/3, y+1/3, z+1/3'
'-y+2/3, x-y+1/3, z+1/3'
'-x+y+2/3, -x+1/3, z+1/3'
'x+1/3, y+2/3, z+2/3'
'-y+1/3, x-y+2/3, z+2/3'
'-x+y+1/3, -x+2/3, z+2/3'
'-x, -y, -z'
'y, -x+y, -z'
'x-y, x, -z'
'-x+2/3, -y+1/3, -z+1/3'
'y+2/3, -x+y+1/3, -z+1/3'
'x-y+2/3, x+1/3, -z+1/3'
'-x+1/3, -y+2/3, -z+2/3'
'y+1/3, -x+y+2/3, -z+2/3'
'x-y+1/3, x+2/3, -z+2/3'

loop_
_atom_site_label
_atom_site_type_symbol
_atom_site_fract_x
_atom_site_fract_y
_atom_site_fract_z
_atom_site_U_iso_or_equiv
_atom_site_adp_type
_atom_site_occupancy
_atom_site_symmetry_multiplicity
_atom_site_calc_flag
_atom_site_refinement_flags
O1 O 0.38319(7) 0.44382(7) 0.16977(8) 0.0571(4) Uani 1 1 d .
H1 H 0.4262 0.4742 0.1634 0.086 Uiso 1 1 calc R
C1 C 0.35352(9) 0.46914(9) 0.22205(10) 0.0460(4) Uani 1 1 d .
C2 C 0.38564(11) 0.54201(10) 0.24236(13) 0.0604(5) Uani 1 1 d .
H2 H 0.4288 0.5761 0.2187 0.072 Uiso 1 1 calc R
C3 C 0.35367(13) 0.56387(12) 0.29762(16) 0.0759(7) Uani 1 1 d .
H3 H 0.3758 0.6128 0.3113 0.091 Uiso 1 1 calc R
C4 C 0.28943(13) 0.51454(12) 0.33291(16) 0.0758(7) Uani 1 1 d .
H4 H 0.2689 0.5295 0.3712 0.091 Uiso 1 1 calc R
C5 C 0.25606(11) 0.44249(11) 0.31057(12) 0.0593(5) Uani 1 1 d .
H5 H 0.2116 0.4092 0.3325 0.071 Uiso 1 1 calc R
C6 C 0.28784(9) 0.41904(9) 0.25584(10) 0.0438(4) Uani 1 1 d .
C7 C 0.24672(8) 0.34335(9) 0.22652(9) 0.0407(4) Uani 1 1 d .
N1 N 0.26237(7) 0.28830(7) 0.23515(8) 0.0420(3) Uani 1 1 d .
C8 C 0.31877(10) 0.28347(10) 0.28308(11) 0.0518(4) Uani 1 1 d .
C9 C 0.36119(13) 0.34976(13) 0.33429(13) 0.0684(6) Uani 1 1 d .
H6 H 0.3282 0.3554 0.3678 0.103 Uiso 1 1 calc R
H7 H 0.3869 0.3923 0.3024 0.103 Uiso 1 1 calc R
H8 H 0.3954 0.3435 0.3651 0.103 Uiso 1 1 calc R
C10 C 0.37107(12) 0.27631(13) 0.22735(15) 0.0702(6) Uani 1 1 d .
H9 H 0.3930 0.3178 0.1935 0.105 Uiso 1 1 calc R
H10 H 0.3447 0.2328 0.1970 0.105 Uiso 1 1 calc R
H11 H 0.4083 0.2738 0.2566 0.105 Uiso 1 1 calc R
C11 C 0.27915(15) 0.21725(13) 0.33648(15) 0.0779(7) Uani 1 1 d .
H12 H 0.2529 0.1741 0.3056 0.117 Uiso 1 1 calc R
H13 H 0.2457 0.2231 0.3690 0.117 Uiso 1 1 calc R
H14 H 0.3140 0.2130 0.3683 0.117 Uiso 1 1 calc R
C12 C 0.21036(9) 0.23029(9) 0.19098(10) 0.0442(4) Uani 1 1 d .
C13 C 0.19874(11) 0.16126(11) 0.17370(13) 0.0614(5) Uani 1 1 d .
H15 H 0.2282 0.1447 0.1946 0.074 Uiso 1 1 calc R
C14 C 0.14207(13) 0.11834(13) 0.12454(15) 0.0740(7) Uani 1 1 d .
H16 H 0.1333 0.0719 0.1124 0.089 Uiso 1 1 calc R
C15 C 0.09769(12) 0.14226(13) 0.09262(15) 0.0726(6) Uani 1 1 d .
H17 H 0.0602 0.1119 0.0593 0.087 Uiso 1 1 calc R
C16 C 0.10844(10) 0.20972(12) 0.10950(13) 0.0622(5) Uani 1 1 d .
H18 H 0.0787 0.2258 0.0882 0.075 Uiso 1 1 calc R
C17 C 0.16522(9) 0.25395(10) 0.15951(10) 0.0456(4) Uani 1 1 d .
N2 N 0.18883(7) 0.32460(8) 0.18317(8) 0.0453(3) Uani 1 1 d .

loop_
_atom_site_aniso_label
_atom_site_aniso_U_11
_atom_site_aniso_U_22
_atom_site_aniso_U_33
_atom_site_aniso_U_23
_atom_site_aniso_U_13
_atom_site_aniso_U_12
O1 0.0417(7) 0.0538(8) 0.0636(8) -0.0044(6) 0.0097(6) 0.0147(6)
C1 0.0400(9) 0.0458(9) 0.0511(9) 0.0000(7) -0.0027(7) 0.0207(7)
C2 0.0450(10) 0.0449(10) 0.0811(14) 0.0006(9) 0.0000(9) 0.0148(8)
C3 0.0698(14) 0.0459(11) 0.1066(19) -0.0138(11) 0.0010(13) 0.0250(10)
C4 0.0758(15) 0.0588(12) 0.0953(18) -0.0133(12) 0.0151(13) 0.0355(12)
C5 0.0565(11) 0.0520(11) 0.0692(12) 0.0015(9) 0.0168(9) 0.0269(9)
C6 0.0404(8) 0.0429(9) 0.0491(9) 0.0032(7) 0.0017(7) 0.0214(7)
C7 0.0386(8) 0.0428(8) 0.0418(8) 0.0056(6) 0.0055(6) 0.0211(7)
N1 0.0420(7) 0.0440(7) 0.0435(7) 0.0016(6) -0.0025(6) 0.0241(6)
C8 0.0550(10) 0.0553(10) 0.0525(10) 0.0012(8) -0.0106(8) 0.0331(9)
C9 0.0773(14) 0.0714(14) 0.0638(12) -0.0089(10) -0.0269(11) 0.0425(12)
C10 0.0568(12) 0.0811(15) 0.0864(16) -0.0123(12) -0.0092(11) 0.0448(12)
C11 0.0951(18) 0.0717(14) 0.0701(14) 0.0179(11) -0.0121(12) 0.0442(13)
C12 0.0413(8) 0.0441(9) 0.0461(9) 0.0016(7) 0.0020(7) 0.0205(7)
C13 0.0603(12) 0.0526(11) 0.0766(13) -0.0080(9) -0.0056(10) 0.0322(10)
C14 0.0666(14) 0.0562(12) 0.0953(17) -0.0230(11) -0.0098(12) 0.0277(11)
C15 0.0532(12) 0.0690(14) 0.0847(15) -0.0240(12) -0.0124(11) 0.0225(11)
C16 0.0459(10) 0.0690(13) 0.0703(12) -0.0074(10) -0.0085(9) 0.0277(10)
C17 0.0386(8) 0.0490(9) 0.0488(9) 0.0028(7) 0.0032(7) 0.0216(7)
N2 0.0394(7) 0.0466(8) 0.0514(8) 0.0043(6) 0.0003(6) 0.0226(6)

loop_
_atom_type_symbol
_atom_type_description
_atom_type_scat_dispersion_real
_atom_type_scat_dispersion_imag
_atom_type_scat_source
C C 0.0181 0.0091 'International Tables Vol C Tables 4.2.6.8 and 6.1.1.4'
H H 0.0000 0.0000 'International Tables Vol C Tables 4.2.6.8 and 6.1.1.4'
N N 0.0311 0.0180 'International Tables Vol C Tables 4.2.6.8 and 6.1.1.4'
O O 0.0492 0.0322 'International Tables Vol C Tables 4.2.6.8 and 6.1.1.4'

loop_
_geom_angle_atom_site_label_1
_geom_angle_atom_site_label_2
_geom_angle_atom_site_label_3
_geom_angle
C1 O1 H1 109.5
O1 C1 C2 122.90(16)
O1 C1 C6 117.54(15)
C2 C1 C6 119.55(17)
C3 C2 C1 119.98(19)
C3 C2 H2 120.0
C1 C2 H2 120.0
C2 C3 C4 121.1(2)
C2 C3 H3 119.5
C4 C3 H3 119.5
C3 C4 C5 118.9(2)
C3 C4 H4 120.5
C5 C4 H4 120.5
C4 C5 C6 120.96(19)
C4 C5 H5 119.5
C6 C5 H5 119.5
C5 C6 C1 119.44(16)
C5 C6 C7 119.46(15)
C1 C6 C7 120.57(15)
N2 C7 N1 112.96(14)
N2 C7 C6 118.39(14)
N1 C7 C6 128.58(14)
C7 N1 C12 105.67(13)
C7 N1 C8 131.22(14)
C12 N1 C8 123.04(14)
N1 C8 C9 112.38(15)
N1 C8 C10 107.74(15)
C9 C8 C10 109.45(18)
N1 C8 C11 107.62(16)
C9 C8 C11 107.49(18)
C10 C8 C11 112.21(18)
C8 C9 H6 109.5
C8 C9 H7 109.5
H6 C9 H7 109.5
C8 C9 H8 109.5
H6 C9 H8 109.5
H7 C9 H8 109.5
C8 C10 H9 109.5
C8 C10 H10 109.5
H9 C10 H10 109.5
C8 C10 H11 109.5
H9 C10 H11 109.5
H10 C10 H11 109.5
C8 C11 H12 109.5
C8 C11 H13 109.5
H12 C11 H13 109.5
C8 C11 H14 109.5
H12 C11 H14 109.5
H13 C11 H14 109.5
C13 C12 C17 120.27(17)
C13 C12 N1 133.65(16)
C17 C12 N1 106.05(14)
C14 C13 C12 117.67(19)
C14 C13 H15 121.2
C12 C13 H15 121.2
C13 C14 C15 122.0(2)
C13 C14 H16 119.0
C15 C14 H16 119.0
C16 C15 C14 120.8(2)
C16 C15 H17 119.6
C14 C15 H17 119.6
C15 C16 C17 118.2(2)
C15 C16 H18 120.9
C17 C16 H18 120.9
N2 C17 C12 109.51(15)
N2 C17 C16 129.37(17)
C12 C17 C16 121.06(17)
C7 N2 C17 105.78(14)

loop_
_geom_bond_atom_site_label_1
_geom_bond_atom_site_label_2
_geom_bond_distance
O1 C1 1.354(2)
O1 H1 0.8200
C1 C2 1.387(3)
C1 C6 1.389(2)
C2 C3 1.377(3)
C2 H2 0.9300
C3 C4 1.377(3)
C3 H3 0.9300
C4 C5 1.380(3)
C4 H4 0.9300
C5 C6 1.388(2)
C5 H5 0.9300
C6 C7 1.481(2)
C7 N2 1.317(2)
C7 N1 1.373(2)
N1 C12 1.397(2)
N1 C8 1.499(2)
C8 C9 1.517(3)
C8 C10 1.531(3)
C8 C11 1.531(3)
C9 H6 0.9600
C9 H7 0.9600
C9 H8 0.9600
C10 H9 0.9600
C10 H10 0.9600
C10 H11 0.9600
C11 H12 0.9600
C11 H13 0.9600
C11 H14 0.9600
C12 C13 1.390(3)
C12 C17 1.394(2)
C13 C14 1.377(3)
C13 H15 0.9300
C14 C15 1.387(3)
C14 H16 0.9300
C15 C16 1.363(3)
C15 H17 0.9300
C16 C17 1.394(3)
C16 H18 0.9300
C17 N2 1.383(2)

loop_
_geom_torsion_atom_site_label_1
_geom_torsion_atom_site_label_2
_geom_torsion_atom_site_label_3
_geom_torsion_atom_site_label_4
_geom_torsion
O1 C1 C2 C3 -178.1(2)
C6 C1 C2 C3 2.2(3)
C1 C2 C3 C4 -0.7(4)
C2 C3 C4 C5 -1.7(4)
C3 C4 C5 C6 2.7(4)
C4 C5 C6 C1 -1.2(3)
C4 C5 C6 C7 -173.0(2)
O1 C1 C6 C5 179.06(17)
C2 C1 C6 C5 -1.2(3)
O1 C1 C6 C7 -9.3(2)
C2 C1 C6 C7 170.39(17)
C5 C6 C7 N2 68.0(2)
C1 C6 C7 N2 -103.67(19)
C5 C6 C7 N1 -115.4(2)
C1 C6 C7 N1 72.9(2)
N2 C7 N1 C12 1.85(18)
C6 C7 N1 C12 -174.90(16)
N2 C7 N1 C8 -175.09(16)
C6 C7 N1 C8 8.2(3)
C7 N1 C8 C9 4.9(3)
C12 N1 C8 C9 -171.61(17)
C7 N1 C8 C10 -115.77(19)
C12 N1 C8 C10 67.7(2)
C7 N1 C8 C11 123.0(2)
C12 N1 C8 C11 -53.5(2)
C7 N1 C12 C13 177.0(2)
C8 N1 C12 C13 -5.7(3)
C7 N1 C12 C17 -1.24(17)
C8 N1 C12 C17 176.02(15)
C17 C12 C13 C14 0.5(3)
N1 C12 C13 C14 -177.6(2)
C12 C13 C14 C15 0.2(4)
C13 C14 C15 C16 -0.5(4)
C14 C15 C16 C17 0.1(3)
C13 C12 C17 N2 -178.23(16)
N1 C12 C17 N2 0.32(18)
C13 C12 C17 C16 -0.9(3)
N1 C12 C17 C16 177.64(16)
C15 C16 C17 N2 177.3(2)
C15 C16 C17 C12 0.6(3)
N1 C7 N2 C17 -1.65(18)
C6 C7 N2 C17 175.46(14)
C12 C17 N2 C7 0.78(18)
C16 C17 N2 C7 -176.25(18)
